data_4345856
loop_
_publ_author_name
'Guo, Liping'
'Wang, Shaowu'
'Wei, Yun'
'Zhou, Shuangliu'
'Zhu, Xiancui'
'Mu, Xiaolong'

_publ_section_title
;
 Reactivity of 1,3-Disubstituted Indoles with Lithium Compounds:
 Substituents and Solvents Effects on Coordination and Reactivity of
 Resulting 1,3-Disubstituted-2-Indolyl Lithium Complexes
;
_journal_name_full 'Inorganic Chemistry'
_journal_paper_doi 10.1021/acs.inorgchem.7b00179
_journal_year 2017
_chemical_formula_sum 'C46 H54 Li2 N4 O2'
_chemical_formula_weight 708.81
_chemical_name_systematic
; 
 ? 
;
_space_group_IT_number 29
_symmetry_cell_setting orthorhombic
_symmetry_space_group_name_Hall 'P 2c -2ac'
_symmetry_space_group_name_H-M 'P c a 21'
_atom_sites_solution_hydrogens geom
_atom_sites_solution_primary direct
_atom_sites_solution_secondary difmap
_audit_creation_method SHELXL-97
_cell_angle_alpha 90.00
_cell_angle_beta 90.00
_cell_angle_gamma 90.00
_cell_formula_units_Z 4
_cell_length_a 18.993(2)
_cell_length_b 12.5282(14)
_cell_length_c 18.014(2)
_cell_measurement_reflns_used 3292
_cell_measurement_temperature 293(2)
_cell_measurement_theta_max 18.78
_cell_measurement_theta_min 2.25
_cell_volume 4286.4(8)
_computing_cell_refinement 'Bruker SMART'
_computing_data_collection 'Bruker SMART'
_computing_data_reduction 'Bruker SAINT'
_computing_molecular_graphics 'Bruker SHELXTL'
_computing_publication_material 'Bruker SHELXTL'
_computing_structure_refinement 'SHELXL-97 (Sheldrick, 1997)'
_computing_structure_solution 'SHELXS-97 (Sheldrick, 1990)'
_diffrn_ambient_temperature 293(2)
_diffrn_measured_fraction_theta_full 1.000
_diffrn_measured_fraction_theta_max 1.000
_diffrn_measurement_device_type 'CCD area detector'
_diffrn_measurement_method 'phi and omega scans'
_diffrn_radiation_monochromator graphite
_diffrn_radiation_source 'fine-focus sealed tube'
_diffrn_radiation_type MoK\a
_diffrn_radiation_wavelength 0.71073
_diffrn_reflns_av_R_equivalents 0.1410
_diffrn_reflns_av_sigmaI/netI 0.1185
_diffrn_reflns_limit_h_max 22
_diffrn_reflns_limit_h_min -21
_diffrn_reflns_limit_k_max 14
_diffrn_reflns_limit_k_min -14
_diffrn_reflns_limit_l_max 21
_diffrn_reflns_limit_l_min -20
_diffrn_reflns_number 29721
_diffrn_reflns_theta_full 25.00
_diffrn_reflns_theta_max 25.00
_diffrn_reflns_theta_min 1.63
_exptl_absorpt_coefficient_mu 0.066
_exptl_absorpt_correction_T_max 0.9934
_exptl_absorpt_correction_T_min 0.9914
_exptl_absorpt_correction_type multi-scan
_exptl_crystal_colour colorless
_exptl_crystal_density_diffrn 1.098
_exptl_crystal_density_method 'not measured'
_exptl_crystal_description block
_exptl_crystal_F_000 1520
_exptl_crystal_size_max 0.13
_exptl_crystal_size_mid 0.12
_exptl_crystal_size_min 0.10
_refine_diff_density_max 0.262
_refine_diff_density_min -0.269
_refine_diff_density_rms 0.040
_refine_ls_abs_structure_details 'Flack H D (1983), Acta Cryst. A39, 876-881'
_refine_ls_abs_structure_Flack -2(3)
_refine_ls_extinction_method none
_refine_ls_goodness_of_fit_ref 1.006
_refine_ls_hydrogen_treatment mixed
_refine_ls_matrix_type full
_refine_ls_number_parameters 497
_refine_ls_number_reflns 7516
_refine_ls_number_restraints 1054
_refine_ls_restrained_S_all 1.067
_refine_ls_R_factor_all 0.1775
_refine_ls_R_factor_gt 0.0674
_refine_ls_shift/su_max 0.000
_refine_ls_shift/su_mean 0.000
_refine_ls_structure_factor_coef Fsqd
_refine_ls_weighting_details 'calc w=1/[\s^2^(Fo^2^)+(0.0539P)^2^+1.3690P] where P=(Fo^2^+2Fc^2^)/3'
_refine_ls_weighting_scheme calc
_refine_ls_wR_factor_gt 0.1339
_refine_ls_wR_factor_ref 0.1760
_reflns_number_gt 3359
_reflns_number_total 7516
_reflns_threshold_expression >2sigma(I)
_cod_data_source_file ic7b00179_si_003.cif
_cod_data_source_block complex_3
_cod_depositor_comments
;
The following automatic conversions were performed:

'_symmetry_cell_setting' value 'Orthorhombic' changed to
'orthorhombic' according to
/home/data/users/saulius/crontab/automatic-downloads/rss-feeds/ACS/lib/dictionaries/cif_core.dic
dictionary named 'cif_core.dic' version 2.4.2 from 2011-04-26.

Automatic conversion script
Id: cif_fix_values 4973 2017-02-22 13:04:09Z antanas 
;
_cod_original_cell_volume 4286.6(9)
_cod_original_sg_symbol_H-M Pca2(1)
_cod_database_code 4345856

loop_
_symmetry_equiv_pos_as_xyz
'x, y, z'
'-x, -y, z+1/2'
'x+1/2, -y, z'
'-x+1/2, y, z+1/2'

loop_
_atom_site_label
_atom_site_type_symbol
_atom_site_fract_x
_atom_site_fract_y
_atom_site_fract_z
_atom_site_U_iso_or_equiv
_atom_site_adp_type
_atom_site_occupancy
_atom_site_symmetry_multiplicity
_atom_site_calc_flag
_atom_site_refinement_flags
C1 C 0.9630(5) -0.1368(7) 0.2848(6) 0.157(4) Uani 1 1 d U
H1A H 0.9304 -0.1518 0.3241 0.235 Uiso 1 1 calc R
H1B H 1.0096 -0.1297 0.3049 0.235 Uiso 1 1 calc R
H1C H 0.9623 -0.1943 0.2495 0.235 Uiso 1 1 calc R
C2 C 0.8845(3) -0.0551(5) 0.2078(4) 0.0721(15) Uani 1 1 d U
H2A H 0.8499 -0.0990 0.2328 0.087 Uiso 1 1 calc R
H2B H 0.8959 -0.0882 0.1606 0.087 Uiso 1 1 calc R
C3 C 0.8984(3) 0.1365(4) 0.1741(3) 0.0550(13) Uani 1 1 d U
C4 C 0.8510(3) 0.2209(4) 0.1688(3) 0.0513(12) Uani 1 1 d U
C5 C 0.7804(3) 0.1849(4) 0.1893(3) 0.0587(12) Uani 1 1 d U
C6 C 0.7154(3) 0.2344(5) 0.1952(3) 0.0702(14) Uani 1 1 d U
H6 H 0.7103 0.3066 0.1843 0.084 Uiso 1 1 calc R
C7 C 0.6584(3) 0.1746(5) 0.2176(4) 0.0816(17) Uani 1 1 d U
H7 H 0.6148 0.2073 0.2228 0.098 Uiso 1 1 calc R
C8 C 0.6646(3) 0.0683(5) 0.2325(3) 0.0762(16) Uani 1 1 d U
H8 H 0.6249 0.0303 0.2469 0.091 Uiso 1 1 calc R
C9 C 0.7275(3) 0.0160(5) 0.2269(3) 0.0659(14) Uani 1 1 d U
H9 H 0.7316 -0.0567 0.2364 0.079 Uiso 1 1 calc R
C10 C 0.7854(3) 0.0779(4) 0.2061(3) 0.0565(12) Uani 1 1 d U
C11 C 0.8675(3) 0.3263(4) 0.1457(3) 0.0542(12) Uani 1 1 d U
H11 H 0.8335 0.3791 0.1512 0.065 Uiso 1 1 calc R
C12 C 0.9345(3) 0.4596(5) 0.0917(3) 0.0606(13) Uani 1 1 d U
C13 C 0.8928(3) 0.4984(5) 0.0338(3) 0.0594(13) Uani 1 1 d U
C14 C 0.9021(3) 0.6040(5) 0.0126(4) 0.0694(15) Uani 1 1 d U
H14 H 0.8746 0.6316 -0.0256 0.083 Uiso 1 1 calc R
C15 C 0.9505(3) 0.6684(5) 0.0462(4) 0.0727(15) Uani 1 1 d U
H15 H 0.9546 0.7395 0.0322 0.087 Uiso 1 1 calc R
C16 C 0.9926(3) 0.6283(5) 0.1001(4) 0.0691(14) Uani 1 1 d U
H16 H 1.0271 0.6718 0.1208 0.083 Uiso 1 1 calc R
C17 C 0.9858(3) 0.5242(4) 0.1254(3) 0.0600(13) Uani 1 1 d U
C18 C 0.8403(3) 0.4292(5) -0.0083(3) 0.0685(15) Uani 1 1 d U
H18 H 0.8432 0.3566 0.0117 0.082 Uiso 1 1 calc R
C19 C 0.8583(4) 0.4245(6) -0.0922(4) 0.101(2) Uani 1 1 d U
H19A H 0.8536 0.4943 -0.1135 0.152 Uiso 1 1 calc R
H19B H 0.8267 0.3761 -0.1167 0.152 Uiso 1 1 calc R
H19C H 0.9058 0.3999 -0.0984 0.152 Uiso 1 1 calc R
C20 C 0.7645(3) 0.4686(6) 0.0015(4) 0.097(2) Uani 1 1 d U
H20A H 0.7516 0.4642 0.0529 0.146 Uiso 1 1 calc R
H20B H 0.7334 0.4249 -0.0274 0.146 Uiso 1 1 calc R
H20C H 0.7611 0.5413 -0.0149 0.146 Uiso 1 1 calc R
C21 C 1.0304(3) 0.4817(5) 0.1879(4) 0.0696(15) Uani 1 1 d U
H21 H 1.0327 0.4041 0.1817 0.083 Uiso 1 1 calc R
C22 C 1.1048(3) 0.5216(5) 0.1896(5) 0.097(2) Uani 1 1 d U
H22A H 1.1251 0.5156 0.1410 0.145 Uiso 1 1 calc R
H22B H 1.1317 0.4796 0.2241 0.145 Uiso 1 1 calc R
H22C H 1.1053 0.5949 0.2050 0.145 Uiso 1 1 calc R
C23 C 0.9946(4) 0.5025(7) 0.2615(5) 0.122(2) Uani 1 1 d U
H23A H 1.0187 0.4642 0.3000 0.184 Uiso 1 1 calc R
H23B H 0.9465 0.4790 0.2590 0.184 Uiso 1 1 calc R
H23C H 0.9958 0.5776 0.2721 0.184 Uiso 1 1 calc R
C24 C 1.0676(5) 0.2981(10) -0.0127(6) 0.180(4) Uani 1 1 d U
H24A H 1.0980 0.3588 -0.0065 0.270 Uiso 1 1 calc R
H24B H 1.0204 0.3220 -0.0219 0.270 Uiso 1 1 calc R
H24C H 1.0837 0.2561 -0.0540 0.270 Uiso 1 1 calc R
C25 C 1.1326(4) 0.2008(6) 0.0699(4) 0.0759(16) Uani 1 1 d U
H25A H 1.1709 0.2349 0.0432 0.091 Uiso 1 1 calc R
H25B H 1.1345 0.1248 0.0598 0.091 Uiso 1 1 calc R
C26 C 1.0879(3) 0.1885(4) 0.1968(3) 0.0547(12) Uani 1 1 d U
C27 C 1.1160(3) 0.2182(4) 0.2671(3) 0.0510(12) Uani 1 1 d U
C28 C 1.1843(3) 0.2671(4) 0.2579(3) 0.0600(13) Uani 1 1 d U
C29 C 1.2352(3) 0.3085(5) 0.3059(4) 0.0703(14) Uani 1 1 d U
H29 H 1.2275 0.3090 0.3569 0.084 Uiso 1 1 calc R
C30 C 1.2967(3) 0.3488(5) 0.2769(4) 0.0812(17) Uani 1 1 d U
H30 H 1.3304 0.3783 0.3082 0.097 Uiso 1 1 calc R
C31 C 1.3085(3) 0.3453(5) 0.2015(4) 0.0806(16) Uani 1 1 d U
H31 H 1.3508 0.3720 0.1833 0.097 Uiso 1 1 calc R
C32 C 1.2608(3) 0.3041(5) 0.1519(4) 0.0703(14) Uani 1 1 d U
H32 H 1.2697 0.3024 0.1012 0.084 Uiso 1 1 calc R
C33 C 1.1987(3) 0.2654(4) 0.1816(3) 0.0602(13) Uani 1 1 d U
C34 C 1.0826(3) 0.1941(4) 0.3369(3) 0.0556(12) Uani 1 1 d U
H34 H 1.1023 0.2218 0.3800 0.067 Uiso 1 1 calc R
C35 C 1.0041(3) 0.1098(5) 0.4153(3) 0.0574(12) Uani 1 1 d U
C36 C 0.9378(3) 0.1430(5) 0.4364(3) 0.0629(14) Uani 1 1 d U
C37 C 0.9141(4) 0.1197(6) 0.5090(4) 0.0729(15) Uani 1 1 d U
H37 H 0.8710 0.1461 0.5252 0.087 Uiso 1 1 calc R
C38 C 0.9533(4) 0.0599(5) 0.5543(4) 0.0747(15) Uani 1 1 d U
H38 H 0.9364 0.0429 0.6013 0.090 Uiso 1 1 calc R
C39 C 1.0182(3) 0.0233(5) 0.5325(3) 0.0711(15) Uani 1 1 d U
H39 H 1.0448 -0.0181 0.5649 0.085 Uiso 1 1 calc R
C40 C 1.0449(3) 0.0473(5) 0.4621(3) 0.0592(13) Uani 1 1 d U
C41 C 0.8925(3) 0.2120(6) 0.3856(4) 0.0806(16) Uani 1 1 d U
H41 H 0.9072 0.1980 0.3344 0.097 Uiso 1 1 calc R
C42 C 0.9058(4) 0.3285(7) 0.4012(5) 0.117(2) Uani 1 1 d U
H42A H 0.8767 0.3713 0.3694 0.176 Uiso 1 1 calc R
H42B H 0.9544 0.3447 0.3920 0.176 Uiso 1 1 calc R
H42C H 0.8947 0.3437 0.4521 0.176 Uiso 1 1 calc R
C43 C 0.8147(3) 0.1889(6) 0.3908(4) 0.109(2) Uani 1 1 d U
H43A H 0.7979 0.2083 0.4393 0.164 Uiso 1 1 calc R
H43B H 0.8067 0.1142 0.3827 0.164 Uiso 1 1 calc R
H43C H 0.7900 0.2295 0.3539 0.164 Uiso 1 1 calc R
C44 C 1.1166(3) 0.0002(5) 0.4410(3) 0.0725(15) Uani 1 1 d U
H44 H 1.1244 0.0165 0.3885 0.087 Uiso 1 1 calc R
C45 C 1.1189(4) -0.1191(5) 0.4490(4) 0.096(2) Uani 1 1 d U
H45A H 1.1598 -0.1464 0.4242 0.145 Uiso 1 1 calc R
H45B H 1.0774 -0.1495 0.4272 0.145 Uiso 1 1 calc R
H45C H 1.1209 -0.1375 0.5006 0.145 Uiso 1 1 calc R
C46 C 1.1758(4) 0.0520(6) 0.4840(4) 0.101(2) Uani 1 1 d U
H46A H 1.1762 0.0248 0.5338 0.152 Uiso 1 1 calc R
H46B H 1.1689 0.1279 0.4851 0.152 Uiso 1 1 calc R
H46C H 1.2199 0.0361 0.4604 0.152 Uiso 1 1 calc R
Li1 Li 0.9909(5) 0.2207(7) 0.1256(6) 0.064(3) Uani 1 1 d .
Li2 Li 0.9945(5) 0.0934(7) 0.2387(5) 0.058(3) Uani 1 1 d .
N1 N 0.8569(2) 0.0504(3) 0.1958(2) 0.0526(12) Uani 1 1 d .
N2 N 0.9276(2) 0.3524(3) 0.1172(2) 0.0480(11) Uani 1 1 d .
N3 N 1.1405(3) 0.2192(4) 0.1481(3) 0.0614(13) Uani 1 1 d .
N4 N 1.0280(2) 0.1374(3) 0.3427(2) 0.0479(11) Uani 1 1 d .
O1 O 0.9446(2) -0.0461(3) 0.2510(3) 0.0791(13) Uani 1 1 d U
O2 O 1.0688(2) 0.2417(4) 0.0458(2) 0.0920(15) Uani 1 1 d U

loop_
_atom_site_aniso_label
_atom_site_aniso_U_11
_atom_site_aniso_U_22
_atom_site_aniso_U_33
_atom_site_aniso_U_23
_atom_site_aniso_U_13
_atom_site_aniso_U_12
C1 0.141(7) 0.115(6) 0.213(9) 0.072(6) -0.063(7) -0.021(6)
C2 0.076(3) 0.055(3) 0.085(3) 0.013(3) -0.014(3) -0.013(3)
C3 0.061(3) 0.043(2) 0.062(3) -0.004(2) -0.001(2) -0.005(2)
C4 0.055(3) 0.045(2) 0.054(3) 0.011(2) -0.002(2) -0.010(2)
C5 0.056(3) 0.052(2) 0.067(3) 0.011(2) -0.004(2) -0.011(2)
C6 0.063(3) 0.062(3) 0.086(3) 0.018(3) 0.003(3) -0.011(3)
C7 0.061(3) 0.075(3) 0.109(4) 0.018(3) 0.000(3) -0.010(3)
C8 0.062(3) 0.073(3) 0.094(4) 0.017(3) -0.002(3) -0.026(3)
C9 0.065(3) 0.057(3) 0.076(3) 0.012(3) -0.009(3) -0.017(3)
C10 0.057(3) 0.052(3) 0.061(3) 0.009(2) -0.008(2) -0.012(2)
C11 0.055(3) 0.043(2) 0.065(3) 0.004(2) -0.002(2) -0.005(2)
C12 0.059(3) 0.050(3) 0.072(3) 0.012(2) 0.004(2) -0.006(2)
C13 0.063(3) 0.050(3) 0.065(3) 0.012(3) 0.006(3) -0.005(3)
C14 0.075(3) 0.060(3) 0.073(3) 0.014(3) -0.002(3) -0.006(3)
C15 0.077(3) 0.055(3) 0.086(3) 0.019(3) 0.004(3) -0.006(3)
C16 0.067(3) 0.053(3) 0.088(3) 0.015(3) -0.001(3) -0.010(3)
C17 0.056(3) 0.048(3) 0.076(3) 0.014(3) 0.004(3) -0.001(2)
C18 0.082(3) 0.055(3) 0.069(3) 0.007(3) 0.001(3) -0.010(3)
C19 0.134(5) 0.108(5) 0.061(4) 0.005(4) -0.001(4) -0.002(5)
C20 0.086(5) 0.102(5) 0.104(5) -0.002(4) -0.016(4) -0.013(4)
C21 0.067(3) 0.053(3) 0.088(3) 0.008(3) -0.006(3) -0.012(3)
C22 0.081(4) 0.080(4) 0.128(5) 0.006(4) -0.021(4) -0.014(4)
C23 0.107(5) 0.148(6) 0.112(5) 0.021(5) -0.012(5) -0.002(5)
C24 0.139(7) 0.262(9) 0.139(7) 0.083(7) 0.027(6) 0.034(7)
C25 0.070(3) 0.088(4) 0.070(3) 0.011(3) 0.019(3) 0.006(3)
C26 0.053(3) 0.051(3) 0.059(3) 0.008(3) 0.016(3) 0.004(2)
C27 0.050(3) 0.050(3) 0.053(3) 0.002(2) 0.015(2) 0.003(2)
C28 0.052(3) 0.059(3) 0.069(3) -0.002(3) 0.011(3) -0.001(2)
C29 0.063(3) 0.068(3) 0.080(3) 0.002(3) 0.016(3) -0.008(3)
C30 0.067(3) 0.078(3) 0.098(4) -0.004(3) 0.008(3) -0.016(3)
C31 0.063(3) 0.079(3) 0.101(4) 0.005(3) 0.015(3) -0.013(3)
C32 0.065(3) 0.069(3) 0.077(3) 0.008(3) 0.019(3) -0.001(3)
C33 0.053(3) 0.056(3) 0.072(3) 0.009(3) 0.011(3) 0.003(2)
C34 0.054(3) 0.055(2) 0.057(3) 0.000(2) 0.010(2) 0.004(2)
C35 0.057(3) 0.065(3) 0.050(3) 0.005(2) 0.007(2) -0.002(2)
C36 0.057(3) 0.082(3) 0.050(3) 0.009(3) 0.009(3) -0.003(3)
C37 0.068(3) 0.089(3) 0.062(3) 0.007(3) 0.010(3) -0.003(3)
C38 0.078(3) 0.087(3) 0.059(3) 0.016(3) 0.013(3) -0.007(3)
C39 0.077(3) 0.073(3) 0.063(3) 0.012(3) 0.003(3) 0.000(3)
C40 0.066(3) 0.061(3) 0.051(3) 0.005(3) 0.006(3) -0.004(3)
C41 0.066(3) 0.112(4) 0.064(3) 0.006(3) 0.011(3) 0.011(3)
C42 0.089(5) 0.129(5) 0.133(6) 0.053(5) 0.000(5) 0.016(4)
C43 0.074(4) 0.154(5) 0.100(5) -0.009(5) -0.009(4) 0.013(4)
C44 0.083(3) 0.071(3) 0.063(3) 0.005(3) 0.009(3) 0.011(3)
C45 0.118(5) 0.064(4) 0.107(5) 0.012(4) 0.009(4) 0.024(4)
C46 0.093(5) 0.106(5) 0.105(5) 0.000(4) -0.005(4) 0.010(4)
Li1 0.072(7) 0.052(5) 0.067(7) 0.008(5) 0.001(6) -0.003(5)
Li2 0.067(6) 0.050(5) 0.057(6) 0.000(4) 0.005(5) -0.001(5)
N1 0.076(3) 0.027(2) 0.055(3) 0.006(2) -0.008(3) -0.008(2)
N2 0.051(3) 0.035(3) 0.058(3) 0.010(2) 0.002(2) -0.008(2)
N3 0.060(3) 0.073(3) 0.051(3) 0.008(3) 0.016(3) 0.006(3)
N4 0.051(3) 0.053(3) 0.040(3) -0.002(2) 0.003(2) -0.004(2)
O1 0.081(3) 0.048(2) 0.108(4) 0.017(2) -0.024(3) -0.009(2)
O2 0.077(3) 0.132(4) 0.067(3) 0.034(3) 0.009(3) -0.006(3)

loop_
_atom_type_symbol
_atom_type_description
_atom_type_scat_dispersion_real
_atom_type_scat_dispersion_imag
_atom_type_scat_source
C C 0.0033 0.0016 'International Tables Vol C Tables 4.2.6.8 and 6.1.1.4'
H H 0.0000 0.0000 'International Tables Vol C Tables 4.2.6.8 and 6.1.1.4'
N N 0.0061 0.0033 'International Tables Vol C Tables 4.2.6.8 and 6.1.1.4'
Li Li -0.0003 0.0001 'International Tables Vol C Tables 4.2.6.8 and 6.1.1.4'
O O 0.0106 0.0060 'International Tables Vol C Tables 4.2.6.8 and 6.1.1.4'

loop_
_geom_angle_atom_site_label_1
_geom_angle_atom_site_label_2
_geom_angle_atom_site_label_3
_geom_angle
O1 C1 H1A 109.5
O1 C1 H1B 109.5
H1A C1 H1B 109.5
O1 C1 H1C 109.5
H1A C1 H1C 109.5
H1B C1 H1C 109.5
O1 C2 N1 108.1(5)
O1 C2 H2A 110.1
N1 C2 H2A 110.1
O1 C2 H2B 110.1
N1 C2 H2B 110.1
H2A C2 H2B 108.4
N1 C3 C4 103.9(4)
N1 C3 Li1 157.6(5)
C4 C3 Li1 97.1(4)
N1 C3 Li2 97.5(4)
C4 C3 Li2 138.5(4)
Li1 C3 Li2 71.0(4)
C3 C4 C11 125.7(5)
C3 C4 C5 110.0(4)
C11 C4 C5 124.3(5)
C10 C5 C6 118.7(5)
C10 C5 C4 107.0(5)
C6 C5 C4 134.3(5)
C7 C6 C5 118.6(6)
C7 C6 H6 120.7
C5 C6 H6 120.7
C8 C7 C6 121.5(6)
C8 C7 H7 119.3
C6 C7 H7 119.3
C7 C8 C9 122.0(6)
C7 C8 H8 119.0
C9 C8 H8 119.0
C8 C9 C10 116.2(5)
C8 C9 H9 121.9
C10 C9 H9 121.9
C5 C10 C9 123.0(6)
C5 C10 N1 105.9(5)
C9 C10 N1 131.1(5)
N2 C11 C4 123.2(5)
N2 C11 H11 118.4
C4 C11 H11 118.4
C13 C12 C17 121.0(5)
C13 C12 N2 121.1(5)
C17 C12 N2 117.9(5)
C14 C13 C12 117.7(6)
C14 C13 C18 119.3(6)
C12 C13 C18 123.0(5)
C15 C14 C13 121.8(6)
C15 C14 H14 119.1
C13 C14 H14 119.1
C16 C15 C14 119.8(6)
C16 C15 H15 120.1
C14 C15 H15 120.1
C15 C16 C17 121.9(6)
C15 C16 H16 119.0
C17 C16 H16 119.0
C16 C17 C12 117.7(6)
C16 C17 C21 121.7(5)
C12 C17 C21 120.6(5)
C13 C18 C20 112.0(5)
C13 C18 C19 111.2(5)
C20 C18 C19 109.4(6)
C13 C18 H18 108.0
C20 C18 H18 108.0
C19 C18 H18 108.0
C18 C19 H19A 109.5
C18 C19 H19B 109.5
H19A C19 H19B 109.5
C18 C19 H19C 109.5
H19A C19 H19C 109.5
H19B C19 H19C 109.5
C18 C20 H20A 109.5
C18 C20 H20B 109.5
H20A C20 H20B 109.5
C18 C20 H20C 109.5
H20A C20 H20C 109.5
H20B C20 H20C 109.5
C22 C21 C17 115.4(5)
C22 C21 C23 110.4(6)
C17 C21 C23 110.0(5)
C22 C21 H21 106.9
C17 C21 H21 106.9
C23 C21 H21 106.9
C21 C22 H22A 109.5
C21 C22 H22B 109.5
H22A C22 H22B 109.5
C21 C22 H22C 109.5
H22A C22 H22C 109.5
H22B C22 H22C 109.5
C21 C23 H23A 109.5
C21 C23 H23B 109.5
H23A C23 H23B 109.5
C21 C23 H23C 109.5
H23A C23 H23C 109.5
H23B C23 H23C 109.5
O2 C24 H24A 109.5
O2 C24 H24B 109.5
H24A C24 H24B 109.5
O2 C24 H24C 109.5
H24A C24 H24C 109.5
H24B C24 H24C 109.5
O2 C25 N3 109.7(5)
O2 C25 H25A 109.7
N3 C25 H25A 109.7
O2 C25 H25B 109.7
N3 C25 H25B 109.7
H25A C25 H25B 108.2
N3 C26 C27 102.7(5)
N3 C26 Li2 157.3(5)
C27 C26 Li2 97.7(4)
N3 C26 Li1 100.2(4)
C27 C26 Li1 139.2(5)
Li2 C26 Li1 69.4(4)
C26 C27 C34 123.8(5)
C26 C27 C28 110.2(5)
C34 C27 C28 125.9(6)
C29 C28 C33 118.7(5)
C29 C28 C27 135.0(6)
C33 C28 C27 106.3(5)
C30 C29 C28 119.2(6)
C30 C29 H29 120.4
C28 C29 H29 120.4
C29 C30 C31 120.1(7)
C29 C30 H30 120.0
C31 C30 H30 120.0
C32 C31 C30 123.1(6)
C32 C31 H31 118.5
C30 C31 H31 118.5
C31 C32 C33 116.3(6)
C31 C32 H32 121.8
C33 C32 H32 121.8
C32 C33 N3 131.1(6)
C32 C33 C28 122.6(6)
N3 C33 C28 106.2(5)
N4 C34 C27 123.6(6)
N4 C34 H34 118.2
C27 C34 H34 118.2
C36 C35 C40 120.9(5)
C36 C35 N4 117.9(5)
C40 C35 N4 121.1(5)
C35 C36 C37 118.9(6)
C35 C36 C41 121.4(5)
C37 C36 C41 119.5(6)
C38 C37 C36 120.3(6)
C38 C37 H37 119.9
C36 C37 H37 119.9
C37 C38 C39 120.8(6)
C37 C38 H38 119.6
C39 C38 H38 119.6
C38 C39 C40 120.9(6)
C38 C39 H39 119.5
C40 C39 H39 119.5
C35 C40 C39 118.0(6)
C35 C40 C44 124.3(5)
C39 C40 C44 117.7(6)
C42 C41 C43 109.7(6)
C42 C41 C36 110.1(6)
C43 C41 C36 113.9(6)
C42 C41 H41 107.6
C43 C41 H41 107.6
C36 C41 H41 107.6
C41 C42 H42A 109.5
C41 C42 H42B 109.5
H42A C42 H42B 109.5
C41 C42 H42C 109.5
H42A C42 H42C 109.5
H42B C42 H42C 109.5
C41 C43 H43A 109.5
C41 C43 H43B 109.5
H43A C43 H43B 109.5
C41 C43 H43C 109.5
H43A C43 H43C 109.5
H43B C43 H43C 109.5
C45 C44 C46 110.9(6)
C45 C44 C40 112.6(6)
C46 C44 C40 111.7(5)
C45 C44 H44 107.1
C46 C44 H44 107.1
C40 C44 H44 107.1
C44 C45 H45A 109.5
C44 C45 H45B 109.5
H45A C45 H45B 109.5
C44 C45 H45C 109.5
H45A C45 H45C 109.5
H45B C45 H45C 109.5
C44 C46 H46A 109.5
C44 C46 H46B 109.5
H46A C46 H46B 109.5
C44 C46 H46C 109.5
H46A C46 H46C 109.5
H46B C46 H46C 109.5
N2 Li1 O2 105.3(4)
N2 Li1 C3 87.0(4)
O2 Li1 C3 153.1(5)
N2 Li1 C26 131.2(5)
O2 Li1 C26 80.6(4)
C3 Li1 C26 109.4(4)
O1 Li2 N4 106.3(4)
O1 Li2 C3 83.2(4)
N4 Li2 C3 131.7(5)
O1 Li2 C26 150.1(5)
N4 Li2 C26 85.4(4)
C3 Li2 C26 109.8(4)
C3 N1 C10 113.2(4)
C3 N1 C2 123.1(5)
C10 N1 C2 123.7(4)
C11 N2 C12 116.6(5)
C11 N2 Li1 106.5(4)
C12 N2 Li1 136.8(4)
C26 N3 C33 114.5(5)
C26 N3 C25 120.2(5)
C33 N3 C25 125.3(5)
C34 N4 C35 118.2(5)
C34 N4 Li2 109.3(5)
C35 N4 Li2 132.3(4)
C1 O1 C2 113.7(5)
C1 O1 Li2 132.1(6)
C2 O1 Li2 113.5(4)
C24 O2 C25 118.7(6)
C24 O2 Li1 129.2(6)
C25 O2 Li1 111.1(5)

loop_
_geom_bond_atom_site_label_1
_geom_bond_atom_site_label_2
_geom_bond_distance
C1 O1 1.335(8)
C1 H1A 0.9600
C1 H1B 0.9600
C1 H1C 0.9600
C2 O1 1.387(7)
C2 N1 1.439(6)
C2 H2A 0.9700
C2 H2B 0.9700
C3 N1 1.392(6)
C3 C4 1.393(7)
C3 Li1 2.227(11)
C3 Li2 2.230(11)
C4 C11 1.420(7)
C4 C5 1.461(7)
C5 C10 1.378(7)
C5 C6 1.387(7)
C6 C7 1.377(7)
C6 H6 0.9300
C7 C8 1.363(8)
C7 H7 0.9300
C8 C9 1.366(8)
C8 H8 0.9300
C9 C10 1.397(7)
C9 H9 0.9300
C10 N1 1.412(6)
C11 N2 1.292(6)
C11 H11 0.9300
C12 C13 1.397(7)
C12 C17 1.405(8)
C12 N2 1.425(6)
C13 C14 1.388(8)
C13 C18 1.523(8)
C14 C15 1.366(8)
C14 H14 0.9300
C15 C16 1.355(8)
C15 H15 0.9300
C16 C17 1.387(7)
C16 H16 0.9300
C17 C21 1.505(8)
C18 C20 1.531(8)
C18 C19 1.552(9)
C18 H18 0.9800
C19 H19A 0.9600
C19 H19B 0.9600
C19 H19C 0.9600
C20 H20A 0.9600
C20 H20B 0.9600
C20 H20C 0.9600
C21 C22 1.500(7)
C21 C23 1.512(9)
C21 H21 0.9800
C22 H22A 0.9600
C22 H22B 0.9600
C22 H22C 0.9600
C23 H23A 0.9600
C23 H23B 0.9600
C23 H23C 0.9600
C24 O2 1.270(9)
C24 H24A 0.9600
C24 H24B 0.9600
C24 H24C 0.9600
C25 O2 1.386(7)
C25 N3 1.435(7)
C25 H25A 0.9700
C25 H25B 0.9700
C26 N3 1.384(6)
C26 C27 1.425(7)
C26 Li2 2.267(11)
C26 Li1 2.280(11)
C27 C34 1.440(7)
C27 C28 1.445(7)
C28 C29 1.396(8)
C28 C33 1.401(7)
C29 C30 1.377(8)
C29 H29 0.9300
C30 C31 1.378(9)
C30 H30 0.9300
C31 C32 1.373(8)
C31 H31 0.9300
C32 C33 1.383(7)
C32 H32 0.9300
C33 N3 1.387(7)
C34 N4 1.261(6)
C34 H34 0.9300
C35 C36 1.380(7)
C35 C40 1.386(7)
C35 N4 1.428(7)
C36 C37 1.413(8)
C36 C41 1.525(8)
C37 C38 1.335(8)
C37 H37 0.9300
C38 C39 1.374(8)
C38 H38 0.9300
C39 C40 1.398(8)
C39 H39 0.9300
C40 C44 1.532(8)
C41 C42 1.507(10)
C41 C43 1.510(8)
C41 H41 0.9800
C42 H42A 0.9600
C42 H42B 0.9600
C42 H42C 0.9600
C43 H43A 0.9600
C43 H43B 0.9600
C43 H43C 0.9600
C44 C45 1.502(8)
C44 C46 1.511(9)
C44 H44 0.9800
C45 H45A 0.9600
C45 H45B 0.9600
C45 H45C 0.9600
C46 H46A 0.9600
C46 H46B 0.9600
C46 H46C 0.9600
Li1 N2 2.048(10)
Li1 O2 2.080(11)
Li2 O1 2.000(10)
Li2 N4 2.053(10)
